data_4506259
loop_
_publ_author_name
'Buvaylo, Elena A.'
'Nesterova, Oksana V.'
'Kokozay, Vladimir N.'
'Vassilyeva, Olga Yu.'
'Skelton, Brian W.'
'Bo\<ca, Roman'
'Nesterov, Dmytro S.'

_publ_section_title
;
 Discussion of Planarity of Molecular Structures Using Novel Pentanuclear
 Cu/Ni Complexes as an Example
;
_journal_issue 6
_journal_name_full 'Crystal Growth &amp; Design'
_journal_page_first 3200
_journal_paper_doi 10.1021/cg300353b
_journal_volume 12
_journal_year 2012
_chemical_formula_moiety 'C24 H60 Cl4 Cu2 N6 Ni3 O6'
_chemical_formula_sum 'C24 H60 Cl4 Cu2 N6 Ni3 O6'
_chemical_formula_weight 973.79
_chemical_name_systematic
;
 ?
;
_space_group_IT_number 61
_symmetry_cell_setting orthorhombic
_symmetry_space_group_name_Hall '-P 2ac 2ab'
_symmetry_space_group_name_H-M 'P b c a'
_atom_sites_solution_hydrogens geom
_atom_sites_solution_primary direct
_atom_sites_solution_secondary difmap
_audit_creation_date 2012-02-23T12:28:11-00:00
_audit_creation_method 'WinGX routine CIF_UPDATE'
_cell_angle_alpha 90
_cell_angle_beta 90
_cell_angle_gamma 90
_cell_formula_units_Z 4
_cell_length_a 10.8948(4)
_cell_length_b 16.0279(6)
_cell_length_c 21.7661(5)
_cell_measurement_reflns_used 6506
_cell_measurement_temperature 180(2)
_cell_measurement_theta_max 25.15
_cell_measurement_theta_min 2.45
_cell_volume 3800.8(2)
_computing_cell_refinement 'R-Axis II Control Software'
_computing_data_collection 'R-Axis II Control Software'
_computing_data_reduction TeXsan
_computing_molecular_graphics ORTEPII
_computing_publication_material WinGX
_computing_structure_refinement 'SHELXL-97 (Sheldrick, 2008)'
_computing_structure_solution 'SHELXS-97 (Sheldrick, 1990)'
_diffrn_ambient_temperature 180(2)
_diffrn_measured_fraction_theta_full 0.991
_diffrn_measured_fraction_theta_max 0.991
_diffrn_measurement_device_type 'Rigaku R-Axis II Imaging Plate'
_diffrn_measurement_method '60 frames in two orientations, 6 deg. per fra'
_diffrn_radiation_monochromator graphite
_diffrn_radiation_type MoK\a
_diffrn_radiation_wavelength 0.71073
_diffrn_reflns_av_R_equivalents 0.0419
_diffrn_reflns_av_unetI/netI 0.1873
_diffrn_reflns_limit_h_max 13
_diffrn_reflns_limit_h_min -13
_diffrn_reflns_limit_k_max 19
_diffrn_reflns_limit_k_min -19
_diffrn_reflns_limit_l_max 26
_diffrn_reflns_limit_l_min -26
_diffrn_reflns_number 6504
_diffrn_reflns_theta_full 25.15
_diffrn_reflns_theta_max 25.15
_diffrn_reflns_theta_min 2.65
_exptl_absorpt_coefficient_mu 2.884
_exptl_absorpt_correction_T_max 0.5694
_exptl_absorpt_correction_T_min 0.4782
_exptl_absorpt_correction_type multi-scan
_exptl_absorpt_process_details
;
ABSCOR (Higashi, T. (1995)). 
;
_exptl_crystal_colour Yellow
_exptl_crystal_density_diffrn 1.702
_exptl_crystal_density_method 'not measured'
_exptl_crystal_description Block
_exptl_crystal_F_000 2016
_exptl_crystal_size_max 0.3
_exptl_crystal_size_mid 0.24
_exptl_crystal_size_min 0.22
_refine_diff_density_max 0.428
_refine_diff_density_min -0.46
_refine_diff_density_rms 0.096
_refine_ls_extinction_method none
_refine_ls_goodness_of_fit_ref 0.564
_refine_ls_hydrogen_treatment constr
_refine_ls_matrix_type full
_refine_ls_number_parameters 211
_refine_ls_number_reflns 3370
_refine_ls_number_restraints 0
_refine_ls_restrained_S_all 0.564
_refine_ls_R_factor_all 0.0743
_refine_ls_R_factor_gt 0.0285
_refine_ls_shift/su_max 0.01
_refine_ls_shift/su_mean 0.002
_refine_ls_structure_factor_coef Fsqd
_refine_ls_weighting_details 'calc w=1/[\s^2^(Fo^2^)+(0.0200P)^2^] where P=(Fo^2^+2Fc^2^)/3'
_refine_ls_weighting_scheme calc
_refine_ls_wR_factor_gt 0.0672
_refine_ls_wR_factor_ref 0.0954
_reflns_number_gt 1737
_reflns_number_total 3370
_reflns_threshold_expression I>2\s(I)
_cod_data_source_file cg300353b_si_003.cif
_cod_data_source_block LV322
_cod_depositor_comments
;
The following automatic conversions were performed:

'_symmetry_cell_setting' value 'Orthorhombic' changed to
'orthorhombic' according to
/home/saulius/struct/CIF-dictionaries/cif_core.dic dictionary named
'cif_core.dic' version 2.4.1 from 2010-06-29.

Automatic conversion script
Id: cif_fix_values 1891 2012-01-12 08:04:46Z andrius 
;
_cod_original_sg_symbol_Hall '-p 2ac 2ab'
_cod_original_sg_symbol_H-M Pbca
_cod_database_code 4506259

loop_
_symmetry_equiv_pos_as_xyz
'x, y, z'
'x+1/2, -y+1/2, -z'
'-x, y+1/2, -z+1/2'
'-x+1/2, -y, z+1/2'
'-x, -y, -z'
'-x-1/2, y-1/2, z'
'x, -y-1/2, z-1/2'
'x-1/2, y, -z-1/2'

loop_
_atom_site_label
_atom_site_type_symbol
_atom_site_fract_x
_atom_site_fract_y
_atom_site_fract_z
_atom_site_U_iso_or_equiv
_atom_site_adp_type
_atom_site_occupancy
_atom_site_symmetry_multiplicity
_atom_site_calc_flag
_atom_site_refinement_flags
Cu1 Cu 0.45903(7) 0.35743(5) 0.59144(3) 0.01833(19) Uani 1 1 d .
Ni1 Ni 0.5 0.5 0.5 0.0145(2) Uani 1 2 d S
Ni2 Ni 0.62771(7) 0.49137(5) 0.61479(3) 0.01606(19) Uani 1 1 d .
O1 O 0.4244(4) 0.4795(2) 0.58704(14) 0.0186(9) Uani 1 1 d .
O2 O 0.5966(4) 0.4038(2) 0.54559(14) 0.0159(9) Uani 1 1 d .
O3 O 0.6295(4) 0.5685(2) 0.54318(13) 0.0180(9) Uani 1 1 d .
N1 N 0.2929(5) 0.3472(3) 0.63201(18) 0.0228(12) Uani 1 1 d .
N2 N 0.8147(5) 0.4484(3) 0.60723(17) 0.0196(11) Uani 1 1 d .
N3 N 0.6178(5) 0.6024(3) 0.66855(17) 0.0210(12) Uani 1 1 d .
C1 C 0.3039(6) 0.4967(4) 0.6080(2) 0.0219(15) Uani 1 1 d .
H1A H 0.2455 0.4944 0.5731 0.026 Uiso 1 1 calc R
H1B H 0.3004 0.5533 0.6261 0.026 Uiso 1 1 calc R
C2 C 0.2697(6) 0.4324(4) 0.6555(2) 0.0209(14) Uani 1 1 d .
H2A H 0.3185 0.4417 0.6933 0.025 Uiso 1 1 calc R
H2B H 0.1817 0.4383 0.6662 0.025 Uiso 1 1 calc R
C3 C 0.2870(6) 0.2872(4) 0.6839(2) 0.0309(17) Uani 1 1 d .
H3A H 0.2085 0.2934 0.7053 0.046 Uiso 1 1 calc R
H3B H 0.3544 0.2984 0.7125 0.046 Uiso 1 1 calc R
H3C H 0.2944 0.2302 0.6681 0.046 Uiso 1 1 calc R
C4 C 0.2036(6) 0.3238(4) 0.5838(2) 0.0333(17) Uani 1 1 d .
H4A H 0.2077 0.3643 0.5501 0.05 Uiso 1 1 calc R
H4B H 0.1207 0.3235 0.6012 0.05 Uiso 1 1 calc R
H4C H 0.2234 0.2681 0.5682 0.05 Uiso 1 1 calc R
C5 C 0.7067(5) 0.3618(4) 0.5277(2) 0.0219(14) Uani 1 1 d .
H5A H 0.7437 0.39 0.4917 0.026 Uiso 1 1 calc R
H5B H 0.6881 0.3034 0.5161 0.026 Uiso 1 1 calc R
C6 C 0.7954(6) 0.3633(4) 0.5813(2) 0.0241(14) Uani 1 1 d .
H6A H 0.7638 0.3264 0.6141 0.029 Uiso 1 1 calc R
H6B H 0.8754 0.3408 0.5676 0.029 Uiso 1 1 calc R
C7 C 0.8828(6) 0.4390(4) 0.6658(2) 0.0293(16) Uani 1 1 d .
H7A H 0.959 0.408 0.6584 0.044 Uiso 1 1 calc R
H7B H 0.8321 0.4085 0.6954 0.044 Uiso 1 1 calc R
H7C H 0.9025 0.4943 0.6823 0.044 Uiso 1 1 calc R
C8 C 0.8886(6) 0.4986(4) 0.5645(2) 0.0313(16) Uani 1 1 d .
H8A H 0.9047 0.5535 0.5828 0.047 Uiso 1 1 calc R
H8B H 0.8437 0.5057 0.5259 0.047 Uiso 1 1 calc R
H8C H 0.9666 0.4702 0.5565 0.047 Uiso 1 1 calc R
C9 C 0.6188(7) 0.6524(4) 0.5613(2) 0.0268(15) Uani 1 1 d .
H9A H 0.5703 0.6832 0.5302 0.032 Uiso 1 1 calc R
H9B H 0.7016 0.6778 0.5631 0.032 Uiso 1 1 calc R
C10 C 0.5583(7) 0.6607(4) 0.6226(2) 0.0336(17) Uani 1 1 d .
H10A H 0.47 0.6472 0.6189 0.04 Uiso 1 1 calc R
H10B H 0.5656 0.719 0.6372 0.04 Uiso 1 1 calc R
C11 C 0.5365(7) 0.5976(4) 0.7227(2) 0.0366(18) Uani 1 1 d .
H11A H 0.5768 0.565 0.7551 0.055 Uiso 1 1 calc R
H11B H 0.4593 0.5705 0.7111 0.055 Uiso 1 1 calc R
H11C H 0.5197 0.654 0.7379 0.055 Uiso 1 1 calc R
C12 C 0.7381(7) 0.6360(5) 0.6869(3) 0.0419(19) Uani 1 1 d .
H12A H 0.728 0.6932 0.7018 0.063 Uiso 1 1 calc R
H12B H 0.7935 0.6358 0.6514 0.063 Uiso 1 1 calc R
H12C H 0.7729 0.6013 0.7196 0.063 Uiso 1 1 calc R
Cl2 Cl 0.58197(14) 0.39523(10) 0.69612(5) 0.0240(4) Uani 1 1 d .
Cl1 Cl 0.49136(15) 0.22047(10) 0.57640(7) 0.0322(4) Uani 1 1 d .

loop_
_atom_site_aniso_label
_atom_site_aniso_U_11
_atom_site_aniso_U_22
_atom_site_aniso_U_33
_atom_site_aniso_U_23
_atom_site_aniso_U_13
_atom_site_aniso_U_12
Cu1 0.0214(4) 0.0157(4) 0.0178(3) 0.0017(3) 0.0008(3) -0.0009(4)
Ni1 0.0171(5) 0.0139(5) 0.0125(3) 0.0014(4) -0.0010(4) -0.0002(5)
Ni2 0.0182(4) 0.0168(4) 0.0132(3) 0.0004(3) -0.0004(3) 0.0001(4)
O1 0.017(2) 0.015(2) 0.0239(17) -0.0006(18) 0.0032(18) 0.0001(19)
O2 0.020(2) 0.016(2) 0.0119(13) 0.0010(16) -0.0014(17) -0.0002(19)
O3 0.023(2) 0.015(2) 0.0155(14) -0.0029(16) -0.0011(18) -0.002(2)
N1 0.033(3) 0.015(3) 0.0201(19) 0.003(2) -0.002(2) -0.005(3)
N2 0.018(3) 0.022(3) 0.019(2) 0.006(2) -0.002(2) -0.003(3)
N3 0.021(3) 0.025(3) 0.0170(18) -0.002(2) 0.002(2) -0.001(3)
C1 0.022(3) 0.028(4) 0.016(2) 0.002(3) 0.004(3) 0.001(3)
C2 0.024(4) 0.019(4) 0.019(2) -0.004(3) 0.005(3) -0.004(3)
C3 0.042(4) 0.031(4) 0.019(2) 0.004(3) 0.014(3) -0.008(4)
C4 0.032(4) 0.039(4) 0.029(3) -0.007(3) -0.003(3) -0.006(4)
C5 0.023(3) 0.019(3) 0.024(2) -0.003(3) 0.002(3) 0.005(3)
C6 0.021(3) 0.023(4) 0.028(3) 0.002(3) -0.004(3) 0.004(3)
C7 0.025(4) 0.041(4) 0.022(2) -0.002(3) -0.005(3) 0.007(4)
C8 0.022(4) 0.032(4) 0.040(3) 0.007(3) 0.004(3) 0.004(3)
C9 0.040(4) 0.014(3) 0.026(2) -0.006(3) -0.005(3) -0.003(3)
C10 0.050(5) 0.022(3) 0.029(2) 0.002(3) -0.005(3) 0.000(4)
C11 0.047(4) 0.033(4) 0.030(3) -0.004(3) 0.015(3) -0.009(4)
C12 0.040(4) 0.042(5) 0.043(3) -0.015(4) -0.007(4) 0.000(4)
Cl2 0.0266(8) 0.0286(9) 0.0167(5) 0.0065(6) -0.0024(6) -0.0021(8)
Cl1 0.0381(10) 0.0161(8) 0.0425(6) 0.0013(7) 0.0027(8) 0.0012(8)

loop_
_atom_type_symbol
_atom_type_description
_atom_type_scat_dispersion_real
_atom_type_scat_dispersion_imag
_atom_type_scat_source
C C 0.0033 0.0016 'International Tables Vol C Tables 4.2.6.8 and 6.1.1.4'
H H 0 0 'International Tables Vol C Tables 4.2.6.8 and 6.1.1.4'
Cl Cl 0.1484 0.1585 'International Tables Vol C Tables 4.2.6.8 and 6.1.1.4'
Cu Cu 0.3201 1.2651 'International Tables Vol C Tables 4.2.6.8 and 6.1.1.4'
N N 0.0061 0.0033 'International Tables Vol C Tables 4.2.6.8 and 6.1.1.4'
Ni Ni 0.3393 1.1124 'International Tables Vol C Tables 4.2.6.8 and 6.1.1.4'
O O 0.0106 0.006 'International Tables Vol C Tables 4.2.6.8 and 6.1.1.4'

loop_
_geom_angle_atom_site_label_1
_geom_angle_atom_site_label_2
_geom_angle_atom_site_label_3
_geom_angle
_geom_angle_site_symmetry_1
_geom_angle_site_symmetry_3
O2 Cu1 O1 75.34(15) . .
O2 Cu1 N1 160.75(19) . .
O1 Cu1 N1 86.04(18) . .
O2 Cu1 Cl1 100.22(12) . .
O1 Cu1 Cl1 168.73(11) . .
N1 Cu1 Cl1 97.17(15) . .
O2 Cu1 Cl2 88.00(10) . .
O1 Cu1 Cl2 85.11(11) . .
N1 Cu1 Cl2 95.37(12) . .
Cl1 Cu1 Cl2 105.26(6) . .
O3 Ni1 O3 180.00(18) 5_666 .
O3 Ni1 O1 93.49(14) 5_666 .
O3 Ni1 O1 86.51(14) . .
O3 Ni1 O1 86.51(14) 5_666 5_666
O3 Ni1 O1 93.49(14) . 5_666
O1 Ni1 O1 180.0000(10) . 5_666
O3 Ni1 O2 99.77(14) 5_666 .
O3 Ni1 O2 80.23(14) . .
O1 Ni1 O2 69.92(14) . .
O1 Ni1 O2 110.08(14) 5_666 .
O3 Ni1 O2 80.23(14) 5_666 5_666
O3 Ni1 O2 99.77(14) . 5_666
O1 Ni1 O2 110.08(14) . 5_666
O1 Ni1 O2 69.92(14) 5_666 5_666
O2 Ni1 O2 180.00(14) . 5_666
O3 Ni2 O2 81.62(13) . .
O3 Ni2 N3 84.94(15) . .
O2 Ni2 N3 161.68(17) . .
O3 Ni2 N2 97.43(17) . .
O2 Ni2 N2 83.31(16) . .
N3 Ni2 N2 110.85(19) . .
O3 Ni2 O1 81.69(15) . .
O2 Ni2 O1 66.37(14) . .
N3 Ni2 O1 99.45(17) . .
N2 Ni2 O1 149.53(15) . .
O3 Ni2 Cl2 168.30(13) . .
O2 Ni2 Cl2 93.83(10) . .
N3 Ni2 Cl2 96.92(12) . .
N2 Ni2 Cl2 92.72(12) . .
O1 Ni2 Cl2 86.60(10) . .
C1 O1 Cu1 110.5(4) . .
C1 O1 Ni1 128.7(3) . .
Cu1 O1 Ni1 97.06(15) . .
C1 O1 Ni2 142.3(3) . .
Cu1 O1 Ni2 83.47(14) . .
Ni1 O1 Ni2 81.12(13) . .
C5 O2 Cu1 127.3(3) . .
C5 O2 Ni2 112.2(3) . .
Cu1 O2 Ni2 90.67(13) . .
C5 O2 Ni1 129.3(3) . .
Cu1 O2 Ni1 97.79(17) . .
Ni2 O2 Ni1 85.93(14) . .
C9 O3 Ni2 112.0(3) . .
C9 O3 Ni1 126.3(4) . .
Ni2 O3 Ni1 91.13(15) . .
C4 N1 C2 111.6(5) . .
C4 N1 C3 110.3(5) . .
C2 N1 C3 109.1(4) . .
C4 N1 Cu1 107.4(3) . .
C2 N1 Cu1 103.3(4) . .
C3 N1 Cu1 115.0(4) . .
C8 N2 C7 109.0(5) . .
C8 N2 C6 109.8(4) . .
C7 N2 C6 107.6(5) . .
C8 N2 Ni2 113.0(4) . .
C7 N2 Ni2 116.1(4) . .
C6 N2 Ni2 100.8(3) . .
C12 N3 C11 109.7(4) . .
C12 N3 C10 109.5(5) . .
C11 N3 C10 107.6(5) . .
C12 N3 Ni2 114.2(4) . .
C11 N3 Ni2 115.1(4) . .
C10 N3 Ni2 100.0(3) . .
O1 C1 C2 108.5(5) . .
O1 C1 H1A 110 . .
C2 C1 H1A 110 . .
O1 C1 H1B 110 . .
C2 C1 H1B 110 . .
H1A C1 H1B 108.4 . .
N1 C2 C1 110.5(4) . .
N1 C2 H2A 109.5 . .
C1 C2 H2A 109.5 . .
N1 C2 H2B 109.5 . .
C1 C2 H2B 109.5 . .
H2A C2 H2B 108.1 . .
N1 C3 H3A 109.5 . .
N1 C3 H3B 109.5 . .
H3A C3 H3B 109.5 . .
N1 C3 H3C 109.5 . .
H3A C3 H3C 109.5 . .
H3B C3 H3C 109.5 . .
N1 C4 H4A 109.5 . .
N1 C4 H4B 109.5 . .
H4A C4 H4B 109.5 . .
N1 C4 H4C 109.5 . .
H4A C4 H4C 109.5 . .
H4B C4 H4C 109.5 . .
O2 C5 C6 108.5(4) . .
O2 C5 H5A 110 . .
C6 C5 H5A 110 . .
O2 C5 H5B 110 . .
C6 C5 H5B 110 . .
H5A C5 H5B 108.4 . .
N2 C6 C5 113.4(5) . .
N2 C6 H6A 108.9 . .
C5 C6 H6A 108.9 . .
N2 C6 H6B 108.9 . .
C5 C6 H6B 108.9 . .
H6A C6 H6B 107.7 . .
N2 C7 H7A 109.5 . .
N2 C7 H7B 109.5 . .
H7A C7 H7B 109.5 . .
N2 C7 H7C 109.5 . .
H7A C7 H7C 109.5 . .
H7B C7 H7C 109.5 . .
N2 C8 H8A 109.5 . .
N2 C8 H8B 109.5 . .
H8A C8 H8B 109.5 . .
N2 C8 H8C 109.5 . .
H8A C8 H8C 109.5 . .
H8B C8 H8C 109.5 . .
O3 C9 C10 111.8(5) . .
O3 C9 H9A 109.3 . .
C10 C9 H9A 109.2 . .
O3 C9 H9B 109.3 . .
C10 C9 H9B 109.3 . .
H9A C9 H9B 107.9 . .
C9 C10 N3 110.2(5) . .
C9 C10 H10A 109.6 . .
N3 C10 H10A 109.6 . .
C9 C10 H10B 109.6 . .
N3 C10 H10B 109.6 . .
H10A C10 H10B 108.1 . .
N3 C11 H11A 109.5 . .
N3 C11 H11B 109.5 . .
H11A C11 H11B 109.5 . .
N3 C11 H11C 109.5 . .
H11A C11 H11C 109.5 . .
H11B C11 H11C 109.5 . .
N3 C12 H12A 109.5 . .
N3 C12 H12B 109.5 . .
H12A C12 H12B 109.5 . .
N3 C12 H12C 109.5 . .
H12A C12 H12C 109.5 . .
H12B C12 H12C 109.5 . .
Ni2 Cl2 Cu1 68.04(4) . .

loop_
_geom_bond_atom_site_label_1
_geom_bond_atom_site_label_2
_geom_bond_distance
_geom_bond_site_symmetry_2
Cu1 O2 1.948(4) .
Cu1 O1 1.995(4) .
Cu1 N1 2.021(5) .
Cu1 Cl1 2.2472(17) .
Cu1 Cl2 2.7116(14) .
Ni1 O3 2.020(4) 5_666
Ni1 O3 2.020(4) .
Ni1 O1 2.092(3) .
Ni1 O1 2.092(3) 5_666
Ni1 O2 2.114(4) .
Ni1 O2 2.114(4) 5_666
Ni2 O3 1.990(3) .
Ni2 O2 2.086(3) .
Ni2 N3 2.132(5) .
Ni2 N2 2.157(5) .
Ni2 O1 2.304(4) .
Ni2 Cl2 2.3993(15) .
O1 C1 1.417(7) .
O2 C5 1.430(6) .
O3 C9 1.406(7) .
N1 C4 1.478(7) .
N1 C2 1.480(7) .
N1 C3 1.485(6) .
N2 C8 1.469(7) .
N2 C7 1.483(6) .
N2 C6 1.491(8) .
N3 C12 1.472(8) .
N3 C11 1.476(7) .
N3 C10 1.514(7) .
C1 C2 1.508(7) .
C1 H1A 0.99 .
C1 H1B 0.99 .
C2 H2A 0.99 .
C2 H2B 0.99 .
C3 H3A 0.98 .
C3 H3B 0.98 .
C3 H3C 0.98 .
C4 H4A 0.98 .
C4 H4B 0.98 .
C4 H4C 0.98 .
C5 C6 1.515(7) .
C5 H5A 0.99 .
C5 H5B 0.99 .
C6 H6A 0.99 .
C6 H6B 0.99 .
C7 H7A 0.98 .
C7 H7B 0.98 .
C7 H7C 0.98 .
C8 H8A 0.98 .
C8 H8B 0.98 .
C8 H8C 0.98 .
C9 C10 1.495(8) .
C9 H9A 0.99 .
C9 H9B 0.99 .
C10 H10A 0.99 .
C10 H10B 0.99 .
C11 H11A 0.98 .
C11 H11B 0.98 .
C11 H11C 0.98 .
C12 H12A 0.98 .
C12 H12B 0.98 .
C12 H12C 0.98 .
